data_4315188
loop_
_publ_author_name
'Clovis Piovezan'
'Rafael Jovito'
'Adailton J. Bortoluzzi'
'Hern\'an Terenzi'
'Franciele L. Fischer'
'Patricia C. Severino'
'Claus T. Pich'
'Gisele G. Azzolini'
'Rosely A. Peralta'
'Liane M. Rossi'
'Ademir Neves'

_publ_contact_author_address
;
    Depto. de Qu\'imica - UFSC
    88040 - 900 Florian\'opolis, SC
    Brazil
;
_publ_contact_author_email ademir@qmc.ufsc.br
_publ_contact_author_fax 55(48)37216888
_publ_contact_author_name 'Ademir Neves'
_publ_contact_author_phone 55(48)37216844
_publ_section_title
;
 Heterodinuclear FeIIIZnII-Bioinspired Complex Supported on 3-Aminopropyl
 Silica. Efficient Hydrolysis of Phosphate Diester Bonds
;
_journal_name_full 'Inorganic Chemistry'
_journal_page_first 2580
_journal_page_last 2582
_journal_paper_doi 10.1021/ic902489j
_journal_volume 49
_journal_year 2010
_chemical_formula_moiety
;
C36 H38 Fe N5 O5 Zn, 2(Cl O4), H2 O
;
_chemical_formula_sum 'C36 H40 Cl2 Fe N5 O14 Zn'
_chemical_formula_weight 958.85
_chemical_name_systematic
;
 ?
;
_space_group_IT_number 14
_symmetry_cell_setting monoclinic
_symmetry_space_group_name_Hall '-P 2yn'
_symmetry_space_group_name_H-M 'P 1 21/n 1'
_atom_sites_solution_hydrogens geom
_atom_sites_solution_primary direct
_atom_sites_solution_secondary difmap
_audit_creation_method 'SHELXL97 and manual editing'
_cell_angle_alpha 90.00
_cell_angle_beta 101.52(2)
_cell_angle_gamma 90.00
_cell_formula_units_Z 4
_cell_length_a 10.664(4)
_cell_length_b 20.656(5)
_cell_length_c 18.732(3)
_cell_measurement_reflns_used 25
_cell_measurement_temperature 293(2)
_cell_measurement_theta_max 15.38
_cell_measurement_theta_min 6.20
_cell_volume 4043.1(19)
_computing_structure_refinement 'SHELXL-97 (Sheldrick, 2008)'
_diffrn_ambient_temperature 293(2)
_diffrn_measured_fraction_theta_full 1.000
_diffrn_measured_fraction_theta_max 1.000
_diffrn_measurement_method \w--2\q
_diffrn_radiation_monochromator graphite
_diffrn_radiation_source 'fine-focus sealed tube'
_diffrn_radiation_type MoK\a
_diffrn_radiation_wavelength 0.71069
_diffrn_reflns_av_R_equivalents 0.0310
_diffrn_reflns_av_sigmaI/netI 0.0905
_diffrn_reflns_limit_h_max 12
_diffrn_reflns_limit_h_min -12
_diffrn_reflns_limit_k_max 0
_diffrn_reflns_limit_k_min -24
_diffrn_reflns_limit_l_max 0
_diffrn_reflns_limit_l_min -22
_diffrn_reflns_number 7405
_diffrn_reflns_theta_full 25.07
_diffrn_reflns_theta_max 25.07
_diffrn_reflns_theta_min 1.48
_diffrn_standards_decay_% 1
_diffrn_standards_interval_count 200
_diffrn_standards_number 3
_exptl_absorpt_coefficient_mu 1.157
_exptl_absorpt_correction_T_max 0.738
_exptl_absorpt_correction_T_min 0.583
_exptl_absorpt_correction_type psi-scan
_exptl_crystal_colour 'dark red'
_exptl_crystal_density_diffrn 1.575
_exptl_crystal_density_method 'not measured'
_exptl_crystal_description 'irregular block'
_exptl_crystal_F_000 1972
_exptl_crystal_size_max 0.50
_exptl_crystal_size_mid 0.40
_exptl_crystal_size_min 0.26
_refine_diff_density_max 1.218
_refine_diff_density_min -0.880
_refine_diff_density_rms 0.112
_refine_ls_extinction_method none
_refine_ls_goodness_of_fit_ref 1.043
_refine_ls_hydrogen_treatment constr
_refine_ls_matrix_type full
_refine_ls_number_parameters 528
_refine_ls_number_reflns 7176
_refine_ls_number_restraints 140
_refine_ls_restrained_S_all 1.173
_refine_ls_R_factor_all 0.1688
_refine_ls_R_factor_gt 0.0765
_refine_ls_shift/su_max 0.000
_refine_ls_shift/su_mean 0.000
_refine_ls_structure_factor_coef Fsqd
_refine_ls_weighting_details 'calc w=1/[\s^2^(Fo^2^)+(0.1461P)^2^+3.7008P] where P=(Fo^2^+2Fc^2^)/3'
_refine_ls_weighting_scheme calc
_refine_ls_wR_factor_gt 0.2098
_refine_ls_wR_factor_ref 0.2539
_reflns_number_gt 3933
_reflns_number_total 7176
_reflns_threshold_expression >2\s(I)
_cod_data_source_file ic902489j_si_002.cif
_cod_data_source_block Complex(1)
_cod_original_sg_symbol_H-M 'P 21/n'
_cod_database_code 4315188

loop_
_symmetry_equiv_pos_as_xyz
'x, y, z'
'-x+1/2, y+1/2, -z+1/2'
'-x, -y, -z'
'x-1/2, -y-1/2, z-1/2'

loop_
_atom_site_label
_atom_site_type_symbol
_atom_site_fract_x
_atom_site_fract_y
_atom_site_fract_z
_atom_site_U_iso_or_equiv
_atom_site_adp_type
_atom_site_occupancy
_atom_site_symmetry_multiplicity
_atom_site_calc_flag
_atom_site_refinement_flags
_atom_site_disorder_assembly
_atom_site_disorder_group
Fe1 Fe 0.50256(12) 0.18330(6) 0.68878(6) 0.0439(4) Uani 1 1 d . . .
Zn1 Zn 0.36092(11) 0.22050(5) 0.53603(5) 0.0500(3) Uani 1 1 d . . .
O2 O 0.3608(7) 0.2340(3) 0.6405(3) 0.0611(17) Uani 1 1 d . . .
H2 H 0.3098 0.2586 0.6597 0.073 Uiso 1 1 d R . .
O3 O 0.6360(7) 0.2546(3) 0.6790(3) 0.0644(18) Uani 1 1 d . . .
H3A H 0.6154 0.2929 0.6973 0.077 Uiso 1 1 d R . .
H3B H 0.6965 0.2430 0.7156 0.077 Uiso 1 1 d R . .
O1 O 0.4988(6) 0.1544(3) 0.5847(3) 0.0461(14) Uani 1 1 d . . .
O4 O 0.5126(6) 0.2088(3) 0.7886(3) 0.0510(15) Uani 1 1 d . . .
N4 N 0.6485(7) 0.1101(3) 0.7193(3) 0.0455(17) Uani 1 1 d . . .
C19 C 0.7422(8) 0.1113(4) 0.6692(4) 0.049(2) Uani 1 1 d . . .
H19A H 0.8134 0.0831 0.6889 0.058 Uiso 1 1 calc R . .
H19B H 0.7757 0.1549 0.6682 0.058 Uiso 1 1 calc R . .
C18 C 0.4052(9) 0.1148(4) 0.4333(5) 0.050(2) Uani 1 1 d . . .
H18A H 0.4020 0.0996 0.3840 0.060 Uiso 1 1 calc R . .
H18B H 0.3389 0.0921 0.4520 0.060 Uiso 1 1 calc R . .
N1 N 0.3742(6) 0.1845(3) 0.4302(3) 0.0429(16) Uani 1 1 d . . .
C13 C 0.6869(8) 0.0907(4) 0.5923(4) 0.0426(19) Uani 1 1 d . . .
C14 C 0.5720(9) 0.1148(4) 0.5532(4) 0.042(2) Uani 1 1 d . . .
C15 C 0.5319(9) 0.0962(4) 0.4786(4) 0.0426(19) Uani 1 1 d . . .
C16 C 0.6113(9) 0.0553(4) 0.4490(4) 0.050(2) Uani 1 1 d . . .
H16 H 0.5876 0.0446 0.3999 0.059 Uiso 1 1 calc R . .
C11 C 0.7227(9) 0.0298(4) 0.4881(5) 0.047(2) Uani 1 1 d . . .
C12 C 0.7579(9) 0.0477(4) 0.5587(5) 0.049(2) Uani 1 1 d . . .
H12 H 0.8329 0.0306 0.5862 0.058 Uiso 1 1 calc R . .
C17 C 0.8021(10) -0.0162(5) 0.4522(5) 0.067(3) Uani 1 1 d . . .
H17A H 0.8847 -0.0219 0.4832 0.100 Uiso 1 1 calc R . .
H17B H 0.8124 0.0014 0.4062 0.100 Uiso 1 1 calc R . .
H17C H 0.7596 -0.0573 0.4444 0.100 Uiso 1 1 calc R . .
C47 C 0.7239(8) 0.1270(4) 0.7941(4) 0.051(2) Uani 1 1 d . . .
H47A H 0.7933 0.0961 0.8072 0.061 Uiso 1 1 calc R . .
H47B H 0.7617 0.1695 0.7921 0.061 Uiso 1 1 calc R . .
C46 C 0.6474(9) 0.1271(4) 0.8522(4) 0.053(2) Uani 1 1 d . . .
C41 C 0.5424(10) 0.1703(4) 0.8455(5) 0.054(2) Uani 1 1 d . . .
C42 C 0.4713(10) 0.1700(5) 0.9013(5) 0.059(3) Uani 1 1 d . . .
C43 C 0.5103(12) 0.1314(6) 0.9626(5) 0.073(3) Uani 1 1 d . . .
H43 H 0.4647 0.1335 1.0000 0.087 Uiso 1 1 calc R . .
C44 C 0.6107(12) 0.0910(6) 0.9700(5) 0.071(3) Uani 1 1 d . . .
C45 C 0.6776(10) 0.0892(5) 0.9133(5) 0.066(3) Uani 1 1 d . . .
H45 H 0.7462 0.0607 0.9170 0.079 Uiso 1 1 calc R . .
C49 C 0.3551(11) 0.2094(6) 0.8927(6) 0.073(3) Uani 1 1 d . . .
H49 H 0.3303 0.2315 0.8489 0.087 Uiso 1 1 calc R . .
O5 O 0.2880(8) 0.2158(4) 0.9378(5) 0.097(3) Uani 1 1 d . . .
C48 C 0.6504(15) 0.0467(7) 1.0365(6) 0.111(5) Uani 1 1 d . . .
H48A H 0.7340 0.0589 1.0625 0.167 Uiso 1 1 calc R . .
H48B H 0.6519 0.0026 1.0206 0.167 Uiso 1 1 calc R . .
H48C H 0.5901 0.0510 1.0680 0.167 Uiso 1 1 calc R . .
C26 C 0.5899(9) 0.0448(4) 0.7203(4) 0.050(2) Uani 1 1 d . . .
H26A H 0.5890 0.0236 0.6740 0.059 Uiso 1 1 calc R . .
H26B H 0.6422 0.0189 0.7581 0.059 Uiso 1 1 calc R . .
C25 C 0.4576(9) 0.0477(4) 0.7335(4) 0.052(2) Uani 1 1 d . . .
N2 N 0.3940(7) 0.1025(3) 0.7132(3) 0.0464(17) Uani 1 1 d . . .
C21 C 0.2712(10) 0.1070(5) 0.7212(5) 0.058(2) Uani 1 1 d . . .
H21 H 0.2270 0.1454 0.7080 0.070 Uiso 1 1 calc R . .
C22 C 0.2088(10) 0.0570(5) 0.7483(5) 0.067(3) Uani 1 1 d . . .
H22 H 0.1244 0.0612 0.7537 0.080 Uiso 1 1 calc R . .
C23 C 0.2761(12) 0.0006(6) 0.7670(6) 0.076(3) Uani 1 1 d . . .
H23 H 0.2361 -0.0343 0.7844 0.091 Uiso 1 1 calc R . .
C24 C 0.3995(11) -0.0048(5) 0.7603(5) 0.064(3) Uani 1 1 d . . .
H24 H 0.4448 -0.0429 0.7734 0.077 Uiso 1 1 calc R . .
C36 C 0.2465(9) 0.1953(5) 0.3846(5) 0.055(2) Uani 1 1 d . . .
H36A H 0.2358 0.1679 0.3417 0.066 Uiso 1 1 calc R . .
H36B H 0.2388 0.2400 0.3686 0.066 Uiso 1 1 calc R . .
C35 C 0.1433(9) 0.1802(4) 0.4265(5) 0.052(2) Uani 1 1 d . . .
N3 N 0.1719(8) 0.1959(4) 0.4981(4) 0.0566(19) Uani 1 1 d . . .
C31 C 0.0818(11) 0.1882(5) 0.5386(6) 0.068(3) Uani 1 1 d . . .
H31 H 0.1008 0.1997 0.5875 0.082 Uiso 1 1 calc R . .
C32 C -0.0364(12) 0.1641(6) 0.5099(8) 0.084(4) Uani 1 1 d . . .
H32 H -0.0975 0.1594 0.5387 0.101 Uiso 1 1 calc R . .
C33 C -0.0638(12) 0.1466(5) 0.4368(8) 0.083(3) Uani 1 1 d . . .
H33 H -0.1433 0.1291 0.4164 0.100 Uiso 1 1 calc R . .
C34 C 0.0270(10) 0.1552(5) 0.3947(6) 0.066(3) Uani 1 1 d . . .
H34 H 0.0095 0.1442 0.3455 0.079 Uiso 1 1 calc R . .
C56 C 0.4726(9) 0.2236(4) 0.4041(5) 0.054(2) Uani 1 1 d . . .
H56A H 0.4523 0.2257 0.3513 0.064 Uiso 1 1 calc R . .
H56B H 0.5554 0.2028 0.4185 0.064 Uiso 1 1 calc R . .
C55 C 0.4792(10) 0.2919(5) 0.4353(5) 0.059(2) Uani 1 1 d . . .
N5 N 0.4416(8) 0.3001(3) 0.4985(4) 0.058(2) Uani 1 1 d . . .
C51 C 0.4584(11) 0.3575(4) 0.5320(6) 0.073(3) Uani 1 1 d . . .
H51 H 0.4303 0.3634 0.5754 0.087 Uiso 1 1 calc R . .
C52 C 0.5177(13) 0.4092(5) 0.5028(8) 0.094(4) Uani 1 1 d . . .
H52 H 0.5336 0.4481 0.5279 0.112 Uiso 1 1 calc R . .
C53 C 0.5523(13) 0.4008(6) 0.4350(7) 0.090(4) Uani 1 1 d . . .
H53 H 0.5893 0.4348 0.4140 0.108 Uiso 1 1 calc R . .
C54 C 0.5315(10) 0.3422(6) 0.3993(7) 0.077(3) Uani 1 1 d . . .
H54 H 0.5510 0.3361 0.3536 0.092 Uiso 1 1 calc R . .
Cl1 Cl 0.5927(3) 0.43824(13) 0.71650(16) 0.0799(8) Uani 1 1 d D . .
O1P O 0.6510(15) 0.4568(8) 0.7897(7) 0.113(6) Uiso 0.596(17) 1 d PDU . .
O1P' O 0.5771(18) 0.4732(8) 0.7784(8) 0.079(6) Uiso 0.404(17) 1 d PDU . .
O2P O 0.5198(14) 0.3806(6) 0.7158(7) 0.092(5) Uiso 0.596(17) 1 d PDU . .
O2P' O 0.609(2) 0.3736(7) 0.7240(11) 0.115(9) Uiso 0.404(17) 1 d PDU . .
O3P O 0.5328(17) 0.4860(7) 0.6751(8) 0.130(7) Uiso 0.596(17) 1 d PDU . .
O3P' O 0.4656(15) 0.4505(12) 0.6681(10) 0.132(10) Uiso 0.404(17) 1 d PDU . .
O4P O 0.7055(15) 0.4207(11) 0.6874(11) 0.202(11) Uiso 0.596(17) 1 d PDU . .
O4P' O 0.675(2) 0.4669(11) 0.6759(12) 0.165(13) Uiso 0.404(17) 1 d PDU . .
Cl2 Cl 0.0953(5) 0.30657(18) 0.7234(2) 0.1267(16) Uani 1 1 d D . .
O5P O -0.0237(13) 0.3316(9) 0.7050(11) 0.133(8) Uiso 0.533(18) 1 d PDU . .
O5P' O 0.018(2) 0.3339(10) 0.6563(10) 0.143(10) Uiso 0.467(18) 1 d PDU . .
O6P O 0.1043(16) 0.2391(6) 0.7328(8) 0.087(5) Uiso 0.533(18) 1 d PDU . .
O6P' O 0.019(2) 0.2465(8) 0.7241(12) 0.133(9) Uiso 0.467(18) 1 d PDU . .
O7P O 0.1584(18) 0.3339(8) 0.7942(8) 0.124(7) Uiso 0.533(18) 1 d PDU . .
O7P' O 0.066(2) 0.3458(10) 0.7785(10) 0.141(9) Uiso 0.467(18) 1 d PDU . .
O8P O 0.1792(19) 0.3256(10) 0.6753(10) 0.162(10) Uiso 0.533(18) 1 d PDU . .
O8P' O 0.2163(16) 0.2971(14) 0.7192(16) 0.34(3) Uiso 0.467(18) 1 d PDU . .
O2W O 0.7803(10) 0.2735(5) 0.5846(5) 0.125(4) Uani 1 1 d . . .
H2WA H 0.7314 0.2665 0.6167 0.151 Uiso 1 1 d R . .
H2WB H 0.8498 0.2921 0.6065 0.151 Uiso 1 1 d R . .

loop_
_atom_site_aniso_label
_atom_site_aniso_U_11
_atom_site_aniso_U_22
_atom_site_aniso_U_33
_atom_site_aniso_U_23
_atom_site_aniso_U_13
_atom_site_aniso_U_12
Fe1 0.0643(8) 0.0376(6) 0.0320(6) -0.0016(5) 0.0152(5) -0.0008(6)
Zn1 0.0698(7) 0.0433(6) 0.0384(6) 0.0023(4) 0.0145(5) 0.0051(5)
O2 0.084(5) 0.059(4) 0.044(3) -0.005(3) 0.021(3) 0.021(3)
O3 0.100(5) 0.043(3) 0.055(4) -0.005(3) 0.029(4) -0.016(4)
O1 0.066(4) 0.042(3) 0.032(3) 0.002(2) 0.013(3) 0.010(3)
O4 0.071(4) 0.051(3) 0.032(3) -0.002(3) 0.012(3) -0.001(3)
N4 0.066(5) 0.039(4) 0.030(3) -0.002(3) 0.007(3) -0.007(3)
C19 0.050(5) 0.053(5) 0.044(5) -0.003(4) 0.011(4) -0.001(4)
C18 0.071(6) 0.039(5) 0.042(5) -0.004(4) 0.015(4) -0.004(4)
N1 0.053(4) 0.037(4) 0.040(4) 0.002(3) 0.012(3) -0.001(3)
C13 0.060(5) 0.035(4) 0.035(4) 0.001(3) 0.015(4) -0.002(4)
C14 0.067(6) 0.030(4) 0.033(4) 0.003(3) 0.022(4) 0.006(4)
C15 0.063(5) 0.035(4) 0.030(4) -0.001(3) 0.011(4) 0.001(4)
C16 0.075(6) 0.043(5) 0.033(4) -0.003(4) 0.016(4) -0.003(4)
C11 0.060(6) 0.036(4) 0.049(5) -0.003(4) 0.021(4) 0.000(4)
C12 0.059(6) 0.039(5) 0.047(5) -0.002(4) 0.012(4) -0.002(4)
C17 0.078(7) 0.066(6) 0.058(6) -0.010(5) 0.017(5) 0.018(6)
C47 0.053(6) 0.055(5) 0.042(5) -0.004(4) 0.001(4) -0.004(4)
C46 0.067(6) 0.052(5) 0.034(4) -0.004(4) 0.000(4) -0.014(5)
C41 0.074(7) 0.047(5) 0.038(5) -0.006(4) 0.008(4) -0.013(5)
C42 0.074(7) 0.062(6) 0.045(5) -0.014(4) 0.021(5) -0.016(5)
C43 0.090(8) 0.088(8) 0.040(5) 0.002(5) 0.014(5) -0.026(7)
C44 0.101(9) 0.075(7) 0.035(5) 0.005(5) 0.010(5) -0.015(7)
C45 0.075(7) 0.074(7) 0.041(5) 0.002(5) -0.004(5) -0.012(6)
C49 0.078(7) 0.094(8) 0.051(6) -0.019(6) 0.023(5) -0.014(7)
O5 0.090(6) 0.130(7) 0.081(6) -0.022(5) 0.044(5) -0.021(5)
C48 0.156(13) 0.123(11) 0.052(7) 0.027(7) 0.011(8) -0.019(10)
C26 0.065(6) 0.045(5) 0.038(4) 0.000(4) 0.009(4) -0.001(4)
C25 0.073(7) 0.046(5) 0.035(4) -0.003(4) 0.008(4) -0.010(5)
N2 0.059(5) 0.045(4) 0.037(4) -0.001(3) 0.015(3) -0.006(4)
C21 0.073(7) 0.057(6) 0.045(5) -0.004(4) 0.010(5) 0.001(5)
C22 0.069(7) 0.077(7) 0.061(6) -0.001(5) 0.029(5) -0.017(6)
C23 0.087(9) 0.079(8) 0.065(7) 0.012(6) 0.023(6) -0.024(7)
C24 0.081(8) 0.049(6) 0.064(6) 0.014(5) 0.018(5) -0.008(5)
C36 0.061(6) 0.057(6) 0.048(5) 0.001(4) 0.013(4) 0.005(5)
C35 0.055(6) 0.046(5) 0.054(5) -0.004(4) 0.010(4) 0.005(4)
N3 0.068(5) 0.049(4) 0.056(5) 0.007(4) 0.019(4) 0.006(4)
C31 0.084(8) 0.067(6) 0.065(6) 0.007(5) 0.041(6) 0.011(6)
C32 0.070(8) 0.077(8) 0.115(11) 0.013(7) 0.042(7) 0.002(6)
C33 0.081(8) 0.065(7) 0.105(10) 0.007(7) 0.021(7) -0.014(6)
C34 0.067(7) 0.063(6) 0.070(7) 0.003(5) 0.016(6) -0.003(6)
C56 0.055(6) 0.058(6) 0.053(5) 0.007(4) 0.024(4) -0.001(5)
C55 0.065(6) 0.056(6) 0.055(6) 0.017(5) 0.008(5) -0.011(5)
N5 0.079(6) 0.038(4) 0.053(5) 0.005(3) 0.000(4) 0.002(4)
C51 0.105(9) 0.039(5) 0.066(6) 0.003(5) -0.003(6) 0.004(5)
C52 0.121(11) 0.039(6) 0.104(10) 0.006(6) -0.020(8) -0.006(6)
C53 0.115(11) 0.058(7) 0.088(9) 0.020(7) -0.002(8) -0.014(7)
C54 0.067(7) 0.074(8) 0.083(8) 0.023(6) 0.001(6) -0.004(6)
Cl1 0.101(2) 0.0545(15) 0.0820(19) -0.0133(14) 0.0144(17) -0.0074(15)
Cl2 0.205(5) 0.098(3) 0.091(3) 0.015(2) 0.063(3) 0.056(3)
O2W 0.131(8) 0.166(10) 0.100(7) -0.014(6) 0.074(6) -0.035(7)

loop_
_atom_type_symbol
_atom_type_description
_atom_type_scat_dispersion_real
_atom_type_scat_dispersion_imag
_atom_type_scat_source
C C 0.0033 0.0016 'International Tables Vol C Tables 4.2.6.8 and 6.1.1.4'
H H 0.0000 0.0000 'International Tables Vol C Tables 4.2.6.8 and 6.1.1.4'
N N 0.0061 0.0033 'International Tables Vol C Tables 4.2.6.8 and 6.1.1.4'
O O 0.0106 0.0060 'International Tables Vol C Tables 4.2.6.8 and 6.1.1.4'
Cl Cl 0.1484 0.1585 'International Tables Vol C Tables 4.2.6.8 and 6.1.1.4'
Fe Fe 0.3463 0.8444 'International Tables Vol C Tables 4.2.6.8 and 6.1.1.4'
Zn Zn 0.2839 1.4301 'International Tables Vol C Tables 4.2.6.8 and 6.1.1.4'

loop_
_geom_angle_atom_site_label_1
_geom_angle_atom_site_label_2
_geom_angle_atom_site_label_3
_geom_angle
_geom_angle_site_symmetry_1
_geom_angle_site_symmetry_3
_geom_angle_publ_flag
O2 Fe1 O4 101.2(3) . . y
O2 Fe1 O1 81.1(2) . . y
O4 Fe1 O1 177.7(3) . . y
O2 Fe1 O3 93.5(3) . . y
O4 Fe1 O3 89.2(2) . . y
O1 Fe1 O3 90.4(2) . . y
O2 Fe1 N2 96.8(3) . . y
O4 Fe1 N2 86.2(3) . . y
O1 Fe1 N2 93.9(2) . . y
O3 Fe1 N2 169.4(3) . . y
O2 Fe1 N4 165.3(3) . . y
O4 Fe1 N4 92.1(2) . . y
O1 Fe1 N4 85.6(2) . . y
O3 Fe1 N4 92.8(3) . . y
N2 Fe1 N4 77.8(3) . . y
O2 Zn1 N5 108.1(3) . . y
O2 Zn1 N3 100.5(3) . . y
N5 Zn1 N3 122.0(3) . . y
O2 Zn1 O1 78.4(2) . . y
N5 Zn1 O1 111.7(3) . . y
N3 Zn1 O1 123.1(3) . . y
O2 Zn1 N1 167.3(2) . . y
N5 Zn1 N1 81.4(3) . . y
N3 Zn1 N1 80.6(3) . . y
O1 Zn1 N1 90.3(2) . . y
Fe1 O2 Zn1 103.5(3) . . y
C14 O1 Fe1 134.2(5) . . y
C14 O1 Zn1 128.9(5) . . y
Fe1 O1 Zn1 96.0(2) . . y
C41 O4 Fe1 125.4(5) . . y
C26 N4 C19 110.9(6) . . ?
C26 N4 C47 110.1(6) . . ?
C19 N4 C47 106.2(6) . . ?
C26 N4 Fe1 110.8(5) . . ?
C19 N4 Fe1 110.9(5) . . ?
C47 N4 Fe1 107.8(5) . . ?
N4 C19 C13 114.2(7) . . ?
N1 C18 C15 116.2(7) . . ?
C36 N1 C18 110.1(7) . . ?
C36 N1 C56 111.1(7) . . ?
C18 N1 C56 112.2(7) . . ?
C36 N1 Zn1 105.0(5) . . ?
C18 N1 Zn1 110.9(5) . . ?
C56 N1 Zn1 107.3(5) . . ?
C14 C13 C12 119.5(7) . . ?
C14 C13 C19 122.6(7) . . ?
C12 C13 C19 117.9(8) . . ?
O1 C14 C13 121.0(7) . . ?
O1 C14 C15 120.3(8) . . ?
C13 C14 C15 118.7(7) . . ?
C16 C15 C14 117.8(8) . . ?
C16 C15 C18 118.9(7) . . ?
C14 C15 C18 123.1(7) . . ?
C11 C16 C15 123.6(8) . . ?
C12 C11 C16 117.3(8) . . ?
C12 C11 C17 122.3(9) . . ?
C16 C11 C17 120.3(8) . . ?
C11 C12 C13 123.0(8) . . ?
C46 C47 N4 114.3(7) . . ?
C45 C46 C41 119.0(9) . . ?
C45 C46 C47 122.5(10) . . ?
C41 C46 C47 118.4(8) . . ?
O4 C41 C42 121.7(9) . . ?
O4 C41 C46 120.8(8) . . ?
C42 C41 C46 117.6(9) . . ?
C43 C42 C41 119.9(10) . . ?
C43 C42 C49 121.1(10) . . ?
C41 C42 C49 119.0(9) . . ?
C44 C43 C42 122.9(10) . . ?
C43 C44 C45 117.2(10) . . ?
C43 C44 C48 122.6(11) . . ?
C45 C44 C48 120.1(12) . . ?
C46 C45 C44 123.3(11) . . ?
O5 C49 C42 125.8(11) . . ?
C25 C26 N4 112.5(7) . . ?
N2 C25 C24 121.7(9) . . ?
N2 C25 C26 115.6(8) . . ?
C24 C25 C26 122.5(9) . . ?
C25 N2 C21 118.4(8) . . ?
C25 N2 Fe1 117.3(6) . . ?
C21 N2 Fe1 123.3(6) . . ?
N2 C21 C22 122.6(9) . . ?
C23 C22 C21 117.5(10) . . ?
C24 C23 C22 120.9(10) . . ?
C23 C24 C25 118.8(10) . . ?
N1 C36 C35 110.8(7) . . ?
N3 C35 C34 122.0(9) . . ?
N3 C35 C36 115.0(8) . . ?
C34 C35 C36 123.0(9) . . ?
C31 N3 C35 118.9(9) . . ?
C31 N3 Zn1 126.4(7) . . ?
C35 N3 Zn1 114.3(6) . . ?
N3 C31 C32 122.0(11) . . ?
C31 C32 C33 118.7(11) . . ?
C34 C33 C32 119.8(12) . . ?
C35 C34 C33 118.6(11) . . ?
N1 C56 C55 111.0(7) . . ?
N5 C55 C54 123.1(10) . . ?
N5 C55 C56 117.4(8) . . ?
C54 C55 C56 119.4(10) . . ?
C55 N5 C51 119.5(9) . . ?
C55 N5 Zn1 115.1(6) . . ?
C51 N5 Zn1 125.4(8) . . ?
N5 C51 C52 121.4(11) . . ?
C53 C52 C51 118.5(11) . . ?
C54 C53 C52 120.1(11) . . ?
C53 C54 C55 117.1(12) . . ?
O3P Cl1 O2P' 145.9(11) . . ?
O3P Cl1 O4P' 69.7(10) . . ?
O2P' Cl1 O4P' 112.9(9) . . ?
O3P Cl1 O1P' 88.7(10) . . ?
O2P' Cl1 O1P' 117.2(10) . . ?
O4P' Cl1 O1P' 114.9(10) . . ?
O3P Cl1 O2P 114.6(8) . . ?
O2P' Cl1 O2P 39.9(8) . . ?
O4P' Cl1 O2P 138.5(11) . . ?
O1P' Cl1 O2P 106.5(9) . . ?
O3P Cl1 O1P 114.9(8) . . ?
O2P' Cl1 O1P 98.1(11) . . ?
O4P' Cl1 O1P 101.9(12) . . ?
O1P' Cl1 O1P 34.5(7) . . ?
O2P Cl1 O1P 111.3(8) . . ?
O3P Cl1 O4P 107.5(9) . . ?
O2P' Cl1 O4P 72.1(10) . . ?
O4P' Cl1 O4P 41.5(8) . . ?
O1P' Cl1 O4P 132.7(11) . . ?
O2P Cl1 O4P 106.1(8) . . ?
O1P Cl1 O4P 101.0(9) . . ?
O3P Cl1 O3P' 41.5(8) . . ?
O2P' Cl1 O3P' 108.4(9) . . ?
O4P' Cl1 O3P' 101.0(10) . . ?
O1P' Cl1 O3P' 99.8(9) . . ?
O2P Cl1 O3P' 73.0(9) . . ?
O1P Cl1 O3P' 134.4(10) . . ?
O4P Cl1 O3P' 122.0(11) . . ?
O1P' O1P Cl1 70.4(11) . . ?
O1P O1P' Cl1 75.0(12) . . ?
O2P' O2P Cl1 66.1(10) . . ?
O2P' O2P O3P' 115.6(14) . . ?
Cl1 O2P O3P' 55.4(7) . . ?
O2P O2P' Cl1 74.0(10) . . ?
O2P O2P' O4P 122.0(15) . . ?
Cl1 O2P' O4P 57.1(7) . . ?
O3P' O3P Cl1 77.6(11) . . ?
O3P' O3P O4P' 118.5(15) . . ?
Cl1 O3P O4P' 57.2(8) . . ?
O3P O3P' Cl1 60.8(9) . . ?
O3P O3P' O2P 112.4(12) . . ?
Cl1 O3P' O2P 51.5(6) . . ?
O4P' O4P Cl1 66.1(10) . . ?
O4P' O4P O2P' 116.2(14) . . ?
Cl1 O4P O2P' 50.9(7) . . ?
O4P O4P' Cl1 72.3(11) . . ?
O4P O4P' O3P 120.4(15) . . ?
Cl1 O4P' O3P 53.1(7) . . ?
O8P' Cl2 O5P 156.9(13) . . ?
O8P' Cl2 O7P' 119.5(12) . . ?
O5P Cl2 O7P' 68.4(10) . . ?
O8P' Cl2 O6P 79.5(12) . . ?
O5P Cl2 O6P 116.6(9) . . ?
O7P' Cl2 O6P 120.2(12) . . ?
O8P' Cl2 O8P 43.2(10) . . ?
O5P Cl2 O8P 113.8(9) . . ?
O7P' Cl2 O8P 124.0(13) . . ?
O6P Cl2 O8P 108.2(9) . . ?
O8P' Cl2 O5P' 113.1(10) . . ?
O5P Cl2 O5P' 45.3(8) . . ?
O7P' Cl2 O5P' 103.9(9) . . ?
O6P Cl2 O5P' 120.0(10) . . ?
O8P Cl2 O5P' 71.0(10) . . ?
O8P' Cl2 O7P 80.5(13) . . ?
O5P Cl2 O7P 108.7(8) . . ?
O7P' Cl2 O7P 40.6(8) . . ?
O6P Cl2 O7P 105.1(8) . . ?
O8P Cl2 O7P 103.2(9) . . ?
O5P' Cl2 O7P 134.3(11) . . ?
O8P' Cl2 O6P' 114.9(11) . . ?
O5P Cl2 O6P' 80.3(11) . . ?
O7P' Cl2 O6P' 106.0(10) . . ?
O6P Cl2 O6P' 36.4(7) . . ?
O8P Cl2 O6P' 129.9(12) . . ?
O5P' Cl2 O6P' 96.4(9) . . ?
O7P Cl2 O6P' 117.8(11) . . ?
O5P' O5P Cl2 73.2(10) . . ?
O5P' O5P O7P' 116.8(15) . . ?
Cl2 O5P O7P' 57.1(8) . . ?
O5P O5P' Cl2 61.5(9) . . ?
O5P O5P' O8P 112.7(13) . . ?
Cl2 O5P' O8P 53.8(7) . . ?
O6P' O6P Cl2 76.7(12) . . ?
O6P' O6P O8P' 123.4(15) . . ?
Cl2 O6P O8P' 48.2(7) . . ?
O6P O6P' Cl2 66.9(11) . . ?
O7P' O7P Cl2 65.3(10) . . ?
O7P' O7P O8P' 110.0(14) . . ?
Cl2 O7P O8P' 46.1(7) . . ?
O7P O7P' Cl2 74.1(11) . . ?
O7P O7P' O5P 128.2(15) . . ?
Cl2 O7P' O5P 54.5(7) . . ?
O8P' O8P Cl2 62.0(10) . . ?
O8P' O8P O5P' 116.0(14) . . ?
Cl2 O8P O5P' 55.2(7) . . ?
O8P O8P' Cl2 74.8(11) . . ?
O8P O8P' O6P 110.3(17) . . ?
Cl2 O8P' O6P 52.3(8) . . ?
O8P O8P' O7P 104.1(18) . . ?
Cl2 O8P' O7P 53.4(8) . . ?
O6P O8P' O7P 80.0(10) . . ?

loop_
_geom_bond_atom_site_label_1
_geom_bond_atom_site_label_2
_geom_bond_distance
_geom_bond_site_symmetry_2
_geom_bond_publ_flag
Fe1 Zn1 3.0550(16) . y
Fe1 O2 1.912(6) . y
Fe1 O4 1.925(5) . y
Fe1 O1 2.032(5) . y
Fe1 O3 2.082(6) . y
Fe1 N2 2.132(7) . y
Fe1 N4 2.163(7) . y
Zn1 O2 1.978(6) . y
Zn1 N5 2.044(8) . y
Zn1 N3 2.062(8) . y
Zn1 O1 2.079(5) . y
Zn1 N1 2.149(6) . y
O1 C14 1.346(9) . ?
O4 C41 1.316(10) . ?
N4 C26 1.488(10) . ?
N4 C19 1.501(11) . ?
N4 C47 1.512(10) . ?
C19 C13 1.506(11) . ?
C18 N1 1.477(10) . ?
C18 C15 1.495(12) . ?
N1 C36 1.473(11) . ?
N1 C56 1.481(10) . ?
C13 C14 1.388(12) . ?
C13 C12 1.395(11) . ?
C14 C15 1.429(11) . ?
C15 C16 1.388(11) . ?
C16 C11 1.370(12) . ?
C11 C12 1.353(11) . ?
C11 C17 1.517(12) . ?
C47 C46 1.485(12) . ?
C46 C45 1.371(12) . ?
C46 C41 1.417(13) . ?
C41 C42 1.410(12) . ?
C42 C43 1.391(14) . ?
C42 C49 1.463(15) . ?
C43 C44 1.342(15) . ?
C44 C45 1.394(14) . ?
C44 C48 1.535(15) . ?
C49 O5 1.219(11) . ?
C26 C25 1.482(13) . ?
C25 N2 1.335(11) . ?
C25 C24 1.391(12) . ?
N2 C21 1.352(12) . ?
C21 C22 1.379(13) . ?
C22 C23 1.376(15) . ?
C23 C24 1.351(14) . ?
C36 C35 1.506(13) . ?
C35 N3 1.354(11) . ?
C35 C34 1.365(13) . ?
N3 C31 1.347(12) . ?
C31 C32 1.362(16) . ?
C32 C33 1.390(17) . ?
C33 C34 1.378(15) . ?
C56 C55 1.524(13) . ?
C55 N5 1.335(12) . ?
C55 C54 1.413(14) . ?
N5 C51 1.337(12) . ?
C51 C52 1.406(16) . ?
C52 C53 1.402(18) . ?
C53 C54 1.379(16) . ?
Cl1 O3P 1.336(12) . ?
Cl1 O2P' 1.351(13) . ?
Cl1 O4P' 1.403(14) . ?
Cl1 O1P' 1.405(13) . ?
Cl1 O2P 1.421(11) . ?
Cl1 O1P 1.441(12) . ?
Cl1 O4P 1.462(13) . ?
Cl1 O3P' 1.494(14) . ?
O1P O1P' 0.845(16) . ?
O2P O2P' 0.949(17) . ?
O2P O3P' 1.74(2) . ?
O2P' O4P 1.66(2) . ?
O3P O3P' 1.015(18) . ?
O3P O4P' 1.57(2) . ?
O4P O4P' 1.017(19) . ?
Cl2 O8P' 1.323(15) . ?
Cl2 O5P 1.350(12) . ?
Cl2 O7P' 1.393(14) . ?
Cl2 O6P 1.405(12) . ?
Cl2 O8P 1.446(13) . ?
Cl2 O5P' 1.471(14) . ?
Cl2 O7P 1.474(13) . ?
Cl2 O6P' 1.487(15) . ?
O5P O5P' 1.093(19) . ?
O5P O7P' 1.54(2) . ?
O5P' O8P 1.69(2) . ?
O6P O6P' 0.908(18) . ?
O6P O8P' 1.75(3) . ?
O7P O7P' 0.997(19) . ?
O7P O8P' 1.81(3) . ?
O8P O8P' 1.03(2) . ?

loop_
_geom_hbond_atom_site_label_D
_geom_hbond_atom_site_label_H
_geom_hbond_atom_site_label_A
_geom_hbond_distance_DH
_geom_hbond_distance_HA
_geom_hbond_distance_DA
_geom_hbond_angle_DHA
_geom_hbond_site_symmetry_A
_geom_hbond_publ_flag
O3 H3A O2P 0.91 2.14 3.019(16) 163 . y
O3 H3A O2P' 0.91 1.75 2.631(16) 165 . y
O2W H2WA O3 0.88 1.71 2.595(10) 179 . y
O2W H2WB O5P 0.86 2.21 3.00(2) 152 1_655 y
O2W H2WB O5P' 0.86 2.04 2.90(2) 178 1_655 y
O2 H2 O8P 0.87 2.03 2.87(2) 164 . y
O2 H2 O8P' 0.87 1.82 2.67(2) 166 . y
